data_2208021
loop_
_publ_author_name
'Muhammad, Sultan'
'Mazhar, Muhammad'
'Zeller, Matthias'
'Hunter, Allen D.'

_publ_section_title
'[2-(<i>N</i>,<i>N</i>-Dimethylamino)ethanol-\k^2^<i>N</i>,<i>O</i>]bis(2,4-pentanedionato-\k^2^<i>O</i>,<i>O</i>')manganese(II)'
_journal_coeditor_code CV6611
_journal_issue 2
_journal_name_full 'Acta Crystallographica Section E'
_journal_page_first m224
_journal_page_last m226
_journal_paper_doi 10.1107/S1600536806000043
_journal_volume 62
_journal_year 2006
_chemical_formula_iupac '[Mn (C5 H7 O2)2 (C4 H11 N)]'
_chemical_formula_moiety 'C14 H25 Mn N O5'
_chemical_formula_sum 'C14 H25 Mn N O5'
_chemical_formula_weight 342.29
_chemical_melting_point 125
_chemical_name_systematic
;
[2-(N,N-Dimethylamino)ethanolato-\k^2^N,O]bis(2,4-pentanedionate-
\k^2^O,O')manganese(II)
;
_space_group_IT_number 2
_symmetry_cell_setting triclinic
_symmetry_space_group_name_Hall '-P 1'
_symmetry_space_group_name_H-M 'P -1'
_atom_sites_solution_hydrogens geom
_atom_sites_solution_primary direct
_atom_sites_solution_secondary difmap
_audit_creation_method SHELXL97
_cell_angle_alpha 105.235(3)
_cell_angle_beta 103.187(3)
_cell_angle_gamma 98.154(3)
_cell_formula_units_Z 2
_cell_length_a 7.6392(14)
_cell_length_b 10.5533(19)
_cell_length_c 11.766(2)
_cell_measurement_reflns_used 5563
_cell_measurement_temperature 110(2)
_cell_measurement_theta_max 30.49
_cell_measurement_theta_min 2.31
_cell_volume 870.3(3)
_computing_cell_refinement 'SAINT-Plus (Bruker, 2003)'
_computing_data_collection 'SMART (Bruker, 2002)'
_computing_data_reduction SAINT-Plus
_computing_molecular_graphics SHELXTL
_computing_publication_material SHELXTL
_computing_structure_refinement SHELXTL
_computing_structure_solution 'SHELXTL (Bruker, 2000)'
_diffrn_ambient_temperature 110(2)
_diffrn_measured_fraction_theta_full 0.994
_diffrn_measured_fraction_theta_max 0.994
_diffrn_measurement_device_type 'Bruker SMART APEX CCD area-detector'
_diffrn_measurement_method \w
_diffrn_radiation_monochromator graphite
_diffrn_radiation_source 'fine-focus sealed tube'
_diffrn_radiation_type MoK\a
_diffrn_radiation_wavelength 0.71073
_diffrn_reflns_av_R_equivalents 0.0262
_diffrn_reflns_av_sigmaI/netI 0.0392
_diffrn_reflns_limit_h_max 10
_diffrn_reflns_limit_h_min -10
_diffrn_reflns_limit_k_max 14
_diffrn_reflns_limit_k_min -14
_diffrn_reflns_limit_l_max 15
_diffrn_reflns_limit_l_min -15
_diffrn_reflns_number 8862
_diffrn_reflns_theta_full 28.28
_diffrn_reflns_theta_max 28.28
_diffrn_reflns_theta_min 1.87
_diffrn_standards_number 0
_exptl_absorpt_coefficient_mu 0.776
_exptl_absorpt_correction_T_max 0.99
_exptl_absorpt_correction_T_min 0.7723
_exptl_absorpt_correction_type multi-scan
_exptl_absorpt_process_details '(SADABS in SAINT-Plus; Bruker, 2003)'
_exptl_crystal_colour yellowish
_exptl_crystal_density_diffrn 1.306
_exptl_crystal_density_method 'not measured'
_exptl_crystal_description plate
_exptl_crystal_F_000 362
_exptl_crystal_size_max 0.37
_exptl_crystal_size_mid 0.27
_exptl_crystal_size_min 0.02
_refine_diff_density_max 0.634
_refine_diff_density_min -0.242
_refine_ls_extinction_method none
_refine_ls_goodness_of_fit_ref 1.046
_refine_ls_hydrogen_treatment mixed
_refine_ls_matrix_type full
_refine_ls_number_parameters 200
_refine_ls_number_reflns 4296
_refine_ls_number_restraints 1
_refine_ls_restrained_S_all 1.046
_refine_ls_R_factor_all 0.0434
_refine_ls_R_factor_gt 0.0366
_refine_ls_shift/su_max 0.001
_refine_ls_shift/su_mean 0.000
_refine_ls_structure_factor_coef Fsqd
_refine_ls_weighting_details 'calc w = 1/[\s^2^(Fo^2^)+(0.054P)^2^+0.2295P] where P = (Fo^2^+2Fc^2^)/3'
_refine_ls_weighting_scheme calc
_refine_ls_wR_factor_gt 0.0931
_refine_ls_wR_factor_ref 0.0963
_reflns_number_gt 3711
_reflns_number_total 4296
_reflns_threshold_expression I>2\s(I)
_cod_data_source_file cv6611.cif
_cod_data_source_block I
_cod_depositor_comments
;
The following automatic conversions were performed:
'_symmetry_cell_setting' value 'Triclinic' changed to 'triclinic'
according to '/home/saulius/struct/CIF-dictionaries/cif_core.dic'
dictionary named 'cif_core.dic' version 2.4.1 from 2010-06-29.

Automatic conversion script
Id: cif_fix_enum 1527 2010-12-29 10:47:43Z saulius 

The following automatic conversions were performed:

'_symmetry_cell_setting' value 'Triclinic' changed to 'triclinic'
according to /home/saulius/struct/CIF-dictionaries/cif_core.dic
dictionary named 'cif_core.dic' version 2.4.1 from 2010-06-29.

Automatic conversion script
Id: cif_fix_values 1715 2011-07-08 13:25:40Z adriana 
;
_cod_database_code 2208021
_cod_database_fobs_code 2208021

loop_
_symmetry_equiv_pos_as_xyz
'x, y, z'
'-x, -y, -z'

loop_
_atom_site_label
_atom_site_fract_x
_atom_site_fract_y
_atom_site_fract_z
_atom_site_U_iso_or_equiv
_atom_site_adp_type
_atom_site_calc_flag
_atom_site_refinement_flags
_atom_site_occupancy
_atom_site_type_symbol
Mn1 0.41002(3) 0.52507(2) 0.26919(2) 0.01523(9) Uani d . 1 Mn
O1 0.64115(16) 0.58537(13) 0.44133(11) 0.0222(3) Uani d D 1 O
H1 0.647(4) 0.616(2) 0.5166(16) 0.046(7) Uiso d D 1 H
C1 0.8027(2) 0.53354(19) 0.43383(16) 0.0235(3) Uani d . 1 C
H1A 0.7965 0.4503 0.4580 0.028 Uiso calc R 1 H
H1B 0.9135 0.6003 0.4898 0.028 Uiso calc R 1 H
C2 0.8128(2) 0.50392(18) 0.30232(16) 0.0234(3) Uani d . 1 C
H2A 0.8365 0.5894 0.2829 0.028 Uiso calc R 1 H
H2B 0.9164 0.4592 0.2930 0.028 Uiso calc R 1 H
N2 0.64001(19) 0.41662(14) 0.21577(12) 0.0187(3) Uani d . 1 N
C3 0.6198(3) 0.27949(18) 0.22543(19) 0.0279(4) Uani d . 1 C
H3A 0.5084 0.2218 0.1638 0.042 Uiso calc R 1 H
H3B 0.6103 0.2814 0.3075 0.042 Uiso calc R 1 H
H3C 0.7274 0.2439 0.2115 0.042 Uiso calc R 1 H
C4 0.6427(3) 0.4107(2) 0.08974(16) 0.0290(4) Uani d . 1 C
H4A 0.6591 0.5018 0.0826 0.044 Uiso calc R 1 H
H4B 0.5262 0.3557 0.0321 0.044 Uiso calc R 1 H
H4C 0.7448 0.3707 0.0706 0.044 Uiso calc R 1 H
C5 0.1300(3) 0.13877(18) 0.30038(18) 0.0290(4) Uani d . 1 C
H5A 0.2454 0.1235 0.3460 0.044 Uiso calc R 1 H
H5B 0.0613 0.0554 0.2360 0.044 Uiso calc R 1 H
H5C 0.0558 0.1669 0.3565 0.044 Uiso calc R 1 H
C6 0.1721(2) 0.24728(16) 0.24285(15) 0.0193(3) Uani d . 1 C
C7 0.0875(2) 0.22396(17) 0.11908(16) 0.0228(3) Uani d . 1 C
H7 0.0088 0.1384 0.0752 0.027 Uiso calc R 1 H
C8 0.1086(2) 0.31680(17) 0.05302(15) 0.0208(3) Uani d . 1 C
C9 -0.0018(3) 0.2782(2) -0.07946(16) 0.0284(4) Uani d . 1 C
H9A -0.0697 0.3479 -0.0916 0.043 Uiso calc R 1 H
H9B -0.0889 0.1923 -0.1009 0.043 Uiso calc R 1 H
H9C 0.0814 0.2693 -0.1319 0.043 Uiso calc R 1 H
O2 0.28447(16) 0.35572(11) 0.31465(10) 0.0193(2) Uani d . 1 O
O3 0.21268(16) 0.43198(12) 0.09686(11) 0.0220(2) Uani d . 1 O
C10 0.1792(3) 0.85390(18) 0.45908(18) 0.0276(4) Uani d . 1 C
H10A 0.0508 0.8315 0.4093 0.041 Uiso calc R 1 H
H10B 0.2257 0.9514 0.4844 0.041 Uiso calc R 1 H
H10C 0.1865 0.8241 0.5319 0.041 Uiso calc R 1 H
C11 0.2941(2) 0.78407(17) 0.38454(15) 0.0195(3) Uani d . 1 C
C12 0.4110(2) 0.86151(17) 0.34015(16) 0.0220(3) Uani d . 1 C
H12 0.4233 0.9562 0.3679 0.026 Uiso calc R 1 H
C13 0.5117(2) 0.81212(16) 0.25853(15) 0.0204(3) Uani d . 1 C
C14 0.6188(3) 0.91068(19) 0.2129(2) 0.0369(5) Uani d . 1 C
H14A 0.7503 0.9115 0.2395 0.055 Uiso calc R 1 H
H14B 0.5983 1.0009 0.2467 0.055 Uiso calc R 1 H
H14C 0.5771 0.8835 0.1232 0.055 Uiso calc R 1 H
O4 0.27152(16) 0.65827(12) 0.36526(11) 0.0214(2) Uani d . 1 O
O5 0.52144(17) 0.69063(11) 0.21747(11) 0.0212(2) Uani d . 1 O

loop_
_atom_site_aniso_label
_atom_site_aniso_U_11
_atom_site_aniso_U_22
_atom_site_aniso_U_33
_atom_site_aniso_U_12
_atom_site_aniso_U_13
_atom_site_aniso_U_23
Mn1 0.01576(13) 0.01687(14) 0.01353(13) 0.00392(9) 0.00379(9) 0.00547(9)
O1 0.0182(6) 0.0338(7) 0.0145(6) 0.0078(5) 0.0040(5) 0.0066(5)
C1 0.0177(8) 0.0343(9) 0.0187(8) 0.0074(7) 0.0030(6) 0.0090(7)
C2 0.0181(8) 0.0305(9) 0.0221(8) 0.0041(7) 0.0060(6) 0.0090(7)
N2 0.0189(7) 0.0224(7) 0.0164(6) 0.0056(5) 0.0054(5) 0.0073(5)
C3 0.0249(9) 0.0260(9) 0.0368(10) 0.0098(7) 0.0114(8) 0.0116(8)
C4 0.0323(10) 0.0410(11) 0.0190(9) 0.0155(8) 0.0114(7) 0.0102(8)
C5 0.0324(10) 0.0231(9) 0.0347(10) 0.0036(7) 0.0121(8) 0.0129(8)
C6 0.0171(7) 0.0189(8) 0.0239(8) 0.0052(6) 0.0093(6) 0.0060(6)
C7 0.0211(8) 0.0203(8) 0.0224(8) 0.0018(6) 0.0046(7) 0.0017(6)
C8 0.0173(8) 0.0260(9) 0.0164(8) 0.0070(6) 0.0040(6) 0.0017(6)
C9 0.0264(9) 0.0345(10) 0.0172(8) 0.0047(7) 0.0003(7) 0.0021(7)
O2 0.0205(6) 0.0214(6) 0.0162(5) 0.0032(4) 0.0050(4) 0.0068(5)
O3 0.0212(6) 0.0241(6) 0.0179(6) 0.0018(5) 0.0019(5) 0.0067(5)
C10 0.0284(9) 0.0263(9) 0.0287(9) 0.0081(7) 0.0125(8) 0.0044(7)
C11 0.0185(8) 0.0232(8) 0.0145(7) 0.0055(6) 0.0022(6) 0.0036(6)
C12 0.0256(8) 0.0156(8) 0.0231(8) 0.0036(6) 0.0069(7) 0.0038(6)
C13 0.0219(8) 0.0202(8) 0.0171(8) 0.0007(6) 0.0028(6) 0.0065(6)
C14 0.0553(13) 0.0225(10) 0.0374(11) 0.0016(9) 0.0270(10) 0.0082(8)
O4 0.0217(6) 0.0202(6) 0.0231(6) 0.0047(5) 0.0081(5) 0.0061(5)
O5 0.0266(6) 0.0188(6) 0.0194(6) 0.0043(5) 0.0086(5) 0.0063(5)

loop_
_atom_type_symbol
_atom_type_description
_atom_type_scat_dispersion_real
_atom_type_scat_dispersion_imag
_atom_type_scat_source
C C 0.0033 0.0016 'International Tables Vol C Tables 4.2.6.8 and 6.1.1.4'
H H 0.0000 0.0000 'International Tables Vol C Tables 4.2.6.8 and 6.1.1.4'
N N 0.0061 0.0033 'International Tables Vol C Tables 4.2.6.8 and 6.1.1.4'
O O 0.0106 0.0060 'International Tables Vol C Tables 4.2.6.8 and 6.1.1.4'
Mn Mn 0.3368 0.7283 'International Tables Vol C Tables 4.2.6.8 and 6.1.1.4'

loop_
_geom_angle_atom_site_label_1
_geom_angle_atom_site_label_2
_geom_angle_atom_site_label_3
_geom_angle
_geom_angle_publ_flag
O3 Mn1 O4 102.65(5) y
O3 Mn1 O5 94.01(5) y
O4 Mn1 O5 86.19(5) y
O3 Mn1 O2 83.37(5) y
O4 Mn1 O2 93.26(5) y
O5 Mn1 O2 177.15(4) y
O3 Mn1 O1 168.27(5) y
O4 Mn1 O1 88.12(5) y
O5 Mn1 O1 91.31(5) y
O2 Mn1 O1 91.47(5) y
O3 Mn1 N2 94.92(5) y
O4 Mn1 N2 162.14(5) y
O5 Mn1 N2 89.40(5) y
O2 Mn1 N2 91.96(5) y
O1 Mn1 N2 74.67(5) y
C1 O1 Mn1 116.95(10) ?
C1 O1 H1 107.6(18) ?
Mn1 O1 H1 133.1(18) ?
O1 C1 C2 108.00(13) ?
O1 C1 H1A 110.1 ?
C2 C1 H1A 110.1 ?
O1 C1 H1B 110.1 ?
C2 C1 H1B 110.1 ?
H1A C1 H1B 108.4 ?
N2 C2 C1 111.12(14) ?
N2 C2 H2A 109.4 ?
C1 C2 H2A 109.4 ?
N2 C2 H2B 109.4 ?
C1 C2 H2B 109.4 ?
H2A C2 H2B 108.0 ?
C3 N2 C4 108.67(14) ?
C3 N2 C2 110.75(14) ?
C4 N2 C2 109.18(14) ?
C3 N2 Mn1 113.57(10) ?
C4 N2 Mn1 110.35(10) ?
C2 N2 Mn1 104.21(10) ?
N2 C3 H3A 109.5 ?
N2 C3 H3B 109.5 ?
H3A C3 H3B 109.5 ?
N2 C3 H3C 109.5 ?
H3A C3 H3C 109.5 ?
H3B C3 H3C 109.5 ?
N2 C4 H4A 109.5 ?
N2 C4 H4B 109.5 ?
H4A C4 H4B 109.5 ?
N2 C4 H4C 109.5 ?
H4A C4 H4C 109.5 ?
H4B C4 H4C 109.5 ?
C6 C5 H5A 109.5 ?
C6 C5 H5B 109.5 ?
H5A C5 H5B 109.5 ?
C6 C5 H5C 109.5 ?
H5A C5 H5C 109.5 ?
H5B C5 H5C 109.5 ?
O2 C6 C7 125.26(15) ?
O2 C6 C5 115.86(15) ?
C7 C6 C5 118.88(16) ?
C6 C7 C8 125.58(16) ?
C6 C7 H7 117.2 ?
C8 C7 H7 117.2 ?
O3 C8 C7 124.82(15) ?
O3 C8 C9 116.37(16) ?
C7 C8 C9 118.81(16) ?
C8 C9 H9A 109.5 ?
C8 C9 H9B 109.5 ?
H9A C9 H9B 109.5 ?
C8 C9 H9C 109.5 ?
H9A C9 H9C 109.5 ?
H9B C9 H9C 109.5 ?
C6 O2 Mn1 128.69(10) ?
C8 O3 Mn1 130.79(11) ?
C11 C10 H10A 109.5 ?
C11 C10 H10B 109.5 ?
H10A C10 H10B 109.5 ?
C11 C10 H10C 109.5 ?
H10A C10 H10C 109.5 ?
H10B C10 H10C 109.5 ?
O4 C11 C12 125.85(15) ?
O4 C11 C10 115.88(15) ?
C12 C11 C10 118.24(15) ?
C11 C12 C13 126.11(15) ?
C11 C12 H12 116.9 ?
C13 C12 H12 116.9 ?
O5 C13 C12 126.07(15) ?
O5 C13 C14 115.52(15) ?
C12 C13 C14 118.40(15) ?
C13 C14 H14A 109.5 ?
C13 C14 H14B 109.5 ?
H14A C14 H14B 109.5 ?
C13 C14 H14C 109.5 ?
H14A C14 H14C 109.5 ?
H14B C14 H14C 109.5 ?
C11 O4 Mn1 127.53(11) ?
C13 O5 Mn1 127.17(11) ?

loop_
_geom_bond_atom_site_label_1
_geom_bond_atom_site_label_2
_geom_bond_distance
_geom_bond_publ_flag
Mn1 O3 2.1183(12) y
Mn1 O4 2.1226(12) y
Mn1 O5 2.1262(12) y
Mn1 O2 2.1565(11) y
Mn1 O1 2.2354(12) y
Mn1 N2 2.3427(14) y
O1 C1 1.430(2) ?
O1 H1 0.847(16) ?
C1 C2 1.518(2) ?
C1 H1A 0.9900 ?
C1 H1B 0.9900 ?
C2 N2 1.475(2) ?
C2 H2A 0.9900 ?
C2 H2B 0.9900 ?
N2 C3 1.470(2) ?
N2 C4 1.473(2) ?
C3 H3A 0.9800 ?
C3 H3B 0.9800 ?
C3 H3C 0.9800 ?
C4 H4A 0.9800 ?
C4 H4B 0.9800 ?
C4 H4C 0.9800 ?
C5 C6 1.508(2) ?
C5 H5A 0.9800 ?
C5 H5B 0.9800 ?
C5 H5C 0.9800 ?
C6 O2 1.282(2) ?
C6 C7 1.392(2) ?
C7 C8 1.415(2) ?
C7 H7 0.9500 ?
C8 O3 1.259(2) ?
C8 C9 1.509(2) ?
C9 H9A 0.9800 ?
C9 H9B 0.9800 ?
C9 H9C 0.9800 ?
C10 C11 1.509(2) ?
C10 H10A 0.9800 ?
C10 H10B 0.9800 ?
C10 H10C 0.9800 ?
C11 O4 1.266(2) ?
C11 C12 1.403(2) ?
C12 C13 1.404(2) ?
C12 H12 0.9500 ?
C13 O5 1.265(2) ?
C13 C14 1.514(2) ?
C14 H14A 0.9800 ?
C14 H14B 0.9800 ?
C14 H14C 0.9800 ?

loop_
_geom_hbond_atom_site_label_D
_geom_hbond_atom_site_label_H
_geom_hbond_atom_site_label_A
_geom_hbond_site_symmetry_A
_geom_hbond_distance_DH
_geom_hbond_distance_HA
_geom_hbond_distance_DA
_geom_hbond_angle_DHA
O1 H1 O2 2_666 0.847(16) 1.865(18) 2.6777(17) 160(3)
